data_7205459
loop_
_publ_author_name
'Zhai, Quan-Guo'
'Gao, Xia'
'Li, Shu-Ni'
'Jiang, Yu-Cheng'
'Hu, Man-Cheng'

_publ_section_title
;
 Solvothermal synthesis, crystal structures and photoluminescence
 properties of the novel Cd/X/\a,\w-bis(benzotriazole)alkane hybrid
 family (X = Cl, Br and I)
;
_journal_issue 5
_journal_name_full CrystEngComm
_journal_page_first 1602
_journal_paper_doi 10.1039/c0ce00581a
_journal_volume 13
_journal_year 2011
_chemical_formula_moiety 'C28 H24 Cd2 I4 N12'
_chemical_formula_sum 'C28 H24 Cd2 I4 N12'
_chemical_formula_weight 1260.99
_chemical_name_systematic
;
?
;
_space_group_IT_number 15
_symmetry_cell_setting monoclinic
_symmetry_space_group_name_Hall '-C 2yc'
_symmetry_space_group_name_H-M 'C 1 2/c 1'
_atom_sites_solution_hydrogens geom
_atom_sites_solution_primary direct
_atom_sites_solution_secondary difmap
_audit_creation_method SHELXL-97
_cell_angle_alpha 90.00
_cell_angle_beta 90.9170(10)
_cell_angle_gamma 90.00
_cell_formula_units_Z 4
_cell_length_a 14.4305(15)
_cell_length_b 9.9821(9)
_cell_length_c 25.489(2)
_cell_measurement_reflns_used 3675
_cell_measurement_temperature 298(2)
_cell_measurement_theta_max 25.551
_cell_measurement_theta_min 2.398
_cell_volume 3671.1(6)
_computing_cell_refinement 'Bruker SMART'
_computing_data_collection 'Bruker SMART'
_computing_data_reduction 'Bruker SAINT'
_computing_molecular_graphics 'Bruker SHELXTL'
_computing_publication_material 'Bruker SHELXTL'
_computing_structure_refinement 'SHELXL-97 (Sheldrick, 1997)'
_computing_structure_solution 'SHELXS-97 (Sheldrick, 1990)'
_diffrn_ambient_temperature 298(2)
_diffrn_measured_fraction_theta_full 0.987
_diffrn_measured_fraction_theta_max 0.987
_diffrn_measurement_device_type 'CCD area detector'
_diffrn_measurement_method 'phi and omega scans'
_diffrn_radiation_monochromator graphite
_diffrn_radiation_source 'fine-focus sealed tube'
_diffrn_radiation_type MoK\a
_diffrn_radiation_wavelength 0.71073
_diffrn_reflns_av_R_equivalents 0.0471
_diffrn_reflns_av_sigmaI/netI 0.0564
_diffrn_reflns_limit_h_max 10
_diffrn_reflns_limit_h_min -17
_diffrn_reflns_limit_k_max 11
_diffrn_reflns_limit_k_min -11
_diffrn_reflns_limit_l_max 28
_diffrn_reflns_limit_l_min -30
_diffrn_reflns_number 8897
_diffrn_reflns_theta_full 25.02
_diffrn_reflns_theta_max 25.02
_diffrn_reflns_theta_min 1.60
_exptl_absorpt_coefficient_mu 4.560
_exptl_absorpt_correction_T_max 0.3616
_exptl_absorpt_correction_T_min 0.2832
_exptl_absorpt_correction_type multi-scan
_exptl_absorpt_process_details sadabs
_exptl_crystal_colour brown
_exptl_crystal_density_diffrn 2.282
_exptl_crystal_density_method 'not measured'
_exptl_crystal_description block
_exptl_crystal_F_000 2336
_exptl_crystal_size_max 0.37
_exptl_crystal_size_mid 0.35
_exptl_crystal_size_min 0.28
_refine_diff_density_max 2.022
_refine_diff_density_min -1.511
_refine_diff_density_rms 0.249
_refine_ls_extinction_method none
_refine_ls_goodness_of_fit_ref 1.158
_refine_ls_hydrogen_treatment constr
_refine_ls_matrix_type full
_refine_ls_number_parameters 208
_refine_ls_number_reflns 3208
_refine_ls_number_restraints 0
_refine_ls_restrained_S_all 1.158
_refine_ls_R_factor_all 0.1141
_refine_ls_R_factor_gt 0.0908
_refine_ls_shift/su_max 0.001
_refine_ls_shift/su_mean 0.000
_refine_ls_structure_factor_coef Fsqd
_refine_ls_weighting_details 'calc w=1/[\s^2^(Fo^2^)+(0.0326P)^2^+320.7378P] where P=(Fo^2^+2Fc^2^)/3'
_refine_ls_weighting_scheme calc
_refine_ls_wR_factor_gt 0.1886
_refine_ls_wR_factor_ref 0.2025
_reflns_number_gt 2426
_reflns_number_total 3208
_reflns_threshold_expression >2sigma(I)
_cod_data_source_file C0CE00581A.TXT
_cod_data_source_block 01
_cod_depositor_comments
;
The following automatic conversions were performed:
'_symmetry_cell_setting' value 'Monoclinic' changed to 'monoclinic'
according to '/home/saulius/struct/CIF-dictionaries/cif_core.dic'
dictionary named 'cif_core.dic' version 2.4.1 from 2010-06-29.

Automatic conversion script
Id: cif_fix_enum 1555 2011-01-17 13:19:09Z saulius 
;
_cod_original_sg_symbol_H-M C2/c
_cod_database_code 7205459

loop_
_symmetry_equiv_pos_as_xyz
'x, y, z'
'-x, y, -z+1/2'
'x+1/2, y+1/2, z'
'-x+1/2, y+1/2, -z+1/2'
'-x, -y, -z'
'x, -y, z-1/2'
'-x+1/2, -y+1/2, -z'
'x+1/2, -y+1/2, z-1/2'

loop_
_atom_site_label
_atom_site_type_symbol
_atom_site_fract_x
_atom_site_fract_y
_atom_site_fract_z
_atom_site_U_iso_or_equiv
_atom_site_adp_type
_atom_site_occupancy
_atom_site_symmetry_multiplicity
_atom_site_calc_flag
_atom_site_refinement_flags
_atom_site_disorder_assembly
_atom_site_disorder_group
Cd1 Cd 1.01307(9) 0.19687(14) 0.37523(5) 0.0409(4) Uani 1 1 d . . .
I1 I 1.18913(9) 0.28518(15) 0.37871(6) 0.0576(4) Uani 1 1 d . . .
I2 I 0.88258(10) 0.32023(16) 0.31597(6) 0.0610(5) Uani 1 1 d . . .
N1 N 0.9338(11) 0.3021(16) 0.5305(6) 0.044(4) Uani 1 1 d . . .
N2 N 0.9851(11) 0.2998(17) 0.4881(6) 0.048(4) Uani 1 1 d . . .
N3 N 0.9580(11) 0.1995(16) 0.4587(6) 0.045(4) Uani 1 1 d . . .
N4 N 1.0205(10) -0.0213(15) 0.3527(6) 0.039(3) Uani 1 1 d . . .
N5 N 0.9792(10) -0.1124(15) 0.3812(6) 0.041(4) Uani 1 1 d . . .
N6 N 1.0022(10) -0.2327(14) 0.3623(6) 0.038(3) Uani 1 1 d . . .
C1 C 0.8862(13) 0.1331(19) 0.4843(7) 0.041(4) Uani 1 1 d . . .
C2 C 0.8700(12) 0.2059(19) 0.5308(7) 0.041(4) Uani 1 1 d . . .
C3 C 0.8004(13) 0.1655(19) 0.5660(7) 0.043(4) Uani 1 1 d . . .
H3 H 0.7896 0.2116 0.5970 0.051 Uiso 1 1 calc R . .
C4 C 0.7498(13) 0.055(2) 0.5517(8) 0.048(5) Uani 1 1 d . . .
H4 H 0.7046 0.0238 0.5743 0.058 Uiso 1 1 calc R . .
C5 C 0.7633(14) -0.014(2) 0.5041(8) 0.048(5) Uani 1 1 d . . .
H5 H 0.7258 -0.0873 0.4959 0.057 Uiso 1 1 calc R . .
C6 C 0.8306(13) 0.0239(19) 0.4693(7) 0.045(5) Uani 1 1 d . . .
H6 H 0.8387 -0.0204 0.4377 0.055 Uiso 1 1 calc R . .
C7 C 1.0591(12) -0.2226(18) 0.3207(7) 0.038(4) Uani 1 1 d . . .
C8 C 1.0685(13) -0.0827(18) 0.3135(7) 0.039(4) Uani 1 1 d . . .
C9 C 1.1196(13) -0.030(2) 0.2733(7) 0.045(5) Uani 1 1 d . . .
H9 H 1.1259 0.0615 0.2678 0.053 Uiso 1 1 calc R . .
C10 C 1.1611(14) -0.125(2) 0.2415(8) 0.052(5) Uani 1 1 d . . .
H10 H 1.1980 -0.0950 0.2143 0.062 Uiso 1 1 calc R . .
C11 C 1.1507(14) -0.258(2) 0.2480(8) 0.050(5) Uani 1 1 d . . .
H11 H 1.1799 -0.3154 0.2246 0.060 Uiso 1 1 calc R . .
C12 C 1.0996(13) -0.313(2) 0.2868(7) 0.045(4) Uani 1 1 d . . .
H12 H 1.0924 -0.4054 0.2905 0.054 Uiso 1 1 calc R . .
C13 C 0.9534(13) 0.3984(18) 0.5723(7) 0.044(5) Uani 1 1 d . . .
H13A H 0.8968 0.4155 0.5912 0.053 Uiso 1 1 calc R . .
H13B H 0.9730 0.4822 0.5568 0.053 Uiso 1 1 calc R . .
C14 C 1.0260(14) 0.3525(18) 0.6101(8) 0.047(5) Uani 1 1 d . . .
H14A H 1.0826 0.3344 0.5914 0.057 Uiso 1 1 calc R . .
H14B H 1.0388 0.4232 0.6353 0.057 Uiso 1 1 calc R . .

loop_
_atom_site_aniso_label
_atom_site_aniso_U_11
_atom_site_aniso_U_22
_atom_site_aniso_U_33
_atom_site_aniso_U_23
_atom_site_aniso_U_13
_atom_site_aniso_U_12
Cd1 0.0435(8) 0.0325(7) 0.0469(8) -0.0050(6) 0.0063(6) -0.0044(6)
I1 0.0417(7) 0.0598(9) 0.0716(9) -0.0125(7) 0.0091(6) -0.0138(7)
I2 0.0573(9) 0.0547(9) 0.0706(9) -0.0104(7) -0.0154(7) 0.0094(7)
N1 0.050(9) 0.037(8) 0.045(9) 0.001(7) 0.007(7) 0.005(8)
N2 0.052(10) 0.042(9) 0.049(9) 0.005(8) 0.009(8) -0.004(8)
N3 0.048(9) 0.038(9) 0.048(9) 0.001(7) 0.008(7) -0.004(8)
N4 0.036(8) 0.036(8) 0.045(9) -0.005(7) -0.005(7) -0.002(7)
N5 0.039(9) 0.038(9) 0.046(9) -0.003(7) 0.000(7) -0.001(7)
N6 0.039(8) 0.029(8) 0.044(9) -0.007(6) 0.000(7) -0.001(6)
C1 0.040(10) 0.040(10) 0.043(10) 0.000(8) 0.006(8) -0.001(8)
C2 0.042(10) 0.037(10) 0.045(10) 0.001(8) 0.005(8) 0.000(9)
C3 0.043(11) 0.041(11) 0.045(10) 0.001(8) 0.009(8) -0.002(9)
C4 0.042(11) 0.052(12) 0.050(12) 0.007(10) 0.007(9) -0.008(10)
C5 0.045(12) 0.042(11) 0.057(12) 0.002(9) 0.002(9) -0.005(9)
C6 0.046(11) 0.042(11) 0.048(11) 0.001(9) 0.005(9) -0.002(9)
C7 0.037(9) 0.037(10) 0.040(10) -0.005(8) -0.005(8) -0.001(8)
C8 0.040(10) 0.037(10) 0.041(10) -0.004(8) -0.002(8) 0.001(8)
C9 0.039(11) 0.047(11) 0.047(11) -0.002(9) -0.003(9) -0.002(9)
C10 0.041(11) 0.063(14) 0.051(12) 0.003(10) 0.004(9) 0.005(10)
C11 0.043(11) 0.060(14) 0.047(12) -0.009(10) -0.003(9) 0.009(10)
C12 0.042(11) 0.044(11) 0.050(11) -0.004(9) -0.003(9) 0.005(9)
C13 0.050(11) 0.031(10) 0.053(11) -0.003(8) 0.013(9) 0.005(8)
C14 0.057(12) 0.028(9) 0.057(12) -0.002(8) 0.006(10) -0.005(9)

loop_
_atom_type_symbol
_atom_type_description
_atom_type_scat_dispersion_real
_atom_type_scat_dispersion_imag
_atom_type_scat_source
C C 0.0033 0.0016 'International Tables Vol C Tables 4.2.6.8 and 6.1.1.4'
H H 0.0000 0.0000 'International Tables Vol C Tables 4.2.6.8 and 6.1.1.4'
N N 0.0061 0.0033 'International Tables Vol C Tables 4.2.6.8 and 6.1.1.4'
I I -0.4742 1.8119 'International Tables Vol C Tables 4.2.6.8 and 6.1.1.4'
Cd Cd -0.8075 1.2024 'International Tables Vol C Tables 4.2.6.8 and 6.1.1.4'

loop_
_geom_angle_atom_site_label_1
_geom_angle_atom_site_label_2
_geom_angle_atom_site_label_3
_geom_angle
_geom_angle_site_symmetry_1
_geom_angle_site_symmetry_3
_geom_angle_publ_flag
N4 Cd1 N3 105.5(6) . . ?
N4 Cd1 I1 106.0(4) . . ?
N3 Cd1 I1 108.0(4) . . ?
N4 Cd1 I2 109.6(4) . . ?
N3 Cd1 I2 105.5(4) . . ?
I1 Cd1 I2 121.36(7) . . ?
N2 N1 C2 113.0(16) . . ?
N2 N1 C13 120.3(16) . . ?
C2 N1 C13 126.6(15) . . ?
N3 N2 N1 108.4(15) . . ?
N2 N3 C1 108.2(14) . . ?
N2 N3 Cd1 116.0(11) . . ?
C1 N3 Cd1 134.4(13) . . ?
N5 N4 C8 109.5(15) . . ?
N5 N4 Cd1 120.3(11) . . ?
C8 N4 Cd1 130.1(12) . . ?
N4 N5 N6 107.7(14) . . ?
N5 N6 C7 111.9(14) . . ?
N5 N6 C14 119.5(14) . 5_756 ?
C7 N6 C14 128.3(15) . 5_756 ?
N3 C1 C6 131.8(17) . . ?
N3 C1 C2 106.4(16) . . ?
C6 C1 C2 121.7(17) . . ?
N1 C2 C1 104.0(15) . . ?
N1 C2 C3 135.0(18) . . ?
C1 C2 C3 121.0(18) . . ?
C4 C3 C2 116.2(17) . . ?
C4 C3 H3 121.9 . . ?
C2 C3 H3 121.9 . . ?
C3 C4 C5 122.8(18) . . ?
C3 C4 H4 118.6 . . ?
C5 C4 H4 118.6 . . ?
C6 C5 C4 121.8(19) . . ?
C6 C5 H5 119.1 . . ?
C4 C5 H5 119.1 . . ?
C5 C6 C1 116.5(18) . . ?
C5 C6 H6 121.7 . . ?
C1 C6 H6 121.7 . . ?
N6 C7 C12 134.8(17) . . ?
N6 C7 C8 103.6(15) . . ?
C12 C7 C8 121.4(17) . . ?
N4 C8 C9 131.1(18) . . ?
N4 C8 C7 107.2(16) . . ?
C9 C8 C7 121.7(17) . . ?
C8 C9 C10 114.6(19) . . ?
C8 C9 H9 122.7 . . ?
C10 C9 H9 122.7 . . ?
C11 C10 C9 123(2) . . ?
C11 C10 H10 118.3 . . ?
C9 C10 H10 118.3 . . ?
C10 C11 C12 123(2) . . ?
C10 C11 H11 118.3 . . ?
C12 C11 H11 118.3 . . ?
C11 C12 C7 115.4(19) . . ?
C11 C12 H12 122.3 . . ?
C7 C12 H12 122.3 . . ?
N1 C13 C14 113.4(15) . . ?
N1 C13 H13A 108.9 . . ?
C14 C13 H13A 108.9 . . ?
N1 C13 H13B 108.9 . . ?
C14 C13 H13B 108.9 . . ?
H13A C13 H13B 107.7 . . ?
N6 C14 C13 111.7(16) 5_756 . ?
N6 C14 H14A 109.3 5_756 . ?
C13 C14 H14A 109.3 . . ?
N6 C14 H14B 109.3 5_756 . ?
C13 C14 H14B 109.3 . . ?
H14A C14 H14B 107.9 . . ?

loop_
_geom_bond_atom_site_label_1
_geom_bond_atom_site_label_2
_geom_bond_distance
_geom_bond_site_symmetry_2
_geom_bond_publ_flag
Cd1 N4 2.255(15) . ?
Cd1 N3 2.282(15) . ?
Cd1 I1 2.6893(19) . ?
Cd1 I2 2.693(2) . ?
N1 N2 1.32(2) . ?
N1 C2 1.33(2) . ?
N1 C13 1.46(2) . ?
N2 N3 1.31(2) . ?
N3 C1 1.40(2) . ?
N4 N5 1.31(2) . ?
N4 C8 1.37(2) . ?
N5 N6 1.34(2) . ?
N6 C7 1.36(2) . ?
N6 C14 1.45(2) 5_756 ?
C1 C6 1.40(3) . ?
C1 C2 1.41(2) . ?
C2 C3 1.42(2) . ?
C3 C4 1.37(3) . ?
C3 H3 0.9300 . ?
C4 C5 1.41(3) . ?
C4 H4 0.9300 . ?
C5 C6 1.38(3) . ?
C5 H5 0.9300 . ?
C6 H6 0.9300 . ?
C7 C12 1.39(2) . ?
C7 C8 1.42(3) . ?
C8 C9 1.38(3) . ?
C9 C10 1.39(3) . ?
C9 H9 0.9300 . ?
C10 C11 1.35(3) . ?
C10 H10 0.9300 . ?
C11 C12 1.36(3) . ?
C11 H11 0.9300 . ?
C12 H12 0.9300 . ?
C13 C14 1.48(3) . ?
C13 H13A 0.9700 . ?
C13 H13B 0.9700 . ?
C14 N6 1.45(2) 5_756 ?
C14 H14A 0.9700 . ?
C14 H14B 0.9700 . ?

loop_
_geom_torsion_atom_site_label_1
_geom_torsion_atom_site_label_2
_geom_torsion_atom_site_label_3
_geom_torsion_atom_site_label_4
_geom_torsion
_geom_torsion_site_symmetry_1
_geom_torsion_site_symmetry_2
_geom_torsion_site_symmetry_3
_geom_torsion_site_symmetry_4
_geom_torsion_publ_flag
C2 N1 N2 N3 -1(2) . . . . ?
C13 N1 N2 N3 175.5(15) . . . . ?
N1 N2 N3 C1 -1(2) . . . . ?
N1 N2 N3 Cd1 167.5(11) . . . . ?
N4 Cd1 N3 N2 150.4(13) . . . . ?
I1 Cd1 N3 N2 37.4(14) . . . . ?
I2 Cd1 N3 N2 -93.7(13) . . . . ?
N4 Cd1 N3 C1 -44.9(18) . . . . ?
I1 Cd1 N3 C1 -157.9(16) . . . . ?
I2 Cd1 N3 C1 71.0(18) . . . . ?
N3 Cd1 N4 N5 13.3(14) . . . . ?
I1 Cd1 N4 N5 127.7(12) . . . . ?
I2 Cd1 N4 N5 -99.8(12) . . . . ?
N3 Cd1 N4 C8 -162.0(15) . . . . ?
I1 Cd1 N4 C8 -47.7(15) . . . . ?
I2 Cd1 N4 C8 84.9(15) . . . . ?
C8 N4 N5 N6 2.2(19) . . . . ?
Cd1 N4 N5 N6 -174.0(10) . . . . ?
N4 N5 N6 C7 0(2) . . . . ?
N4 N5 N6 C14 173.4(15) . . . 5_756 ?
N2 N3 C1 C6 177(2) . . . . ?
Cd1 N3 C1 C6 12(3) . . . . ?
N2 N3 C1 C2 2(2) . . . . ?
Cd1 N3 C1 C2 -163.1(13) . . . . ?
N2 N1 C2 C1 2(2) . . . . ?
C13 N1 C2 C1 -173.8(17) . . . . ?
N2 N1 C2 C3 180(2) . . . . ?
C13 N1 C2 C3 3(3) . . . . ?
N3 C1 C2 N1 -3(2) . . . . ?
C6 C1 C2 N1 -178.1(18) . . . . ?
N3 C1 C2 C3 179.5(17) . . . . ?
C6 C1 C2 C3 4(3) . . . . ?
N1 C2 C3 C4 -178(2) . . . . ?
C1 C2 C3 C4 -1(3) . . . . ?
C2 C3 C4 C5 -2(3) . . . . ?
C3 C4 C5 C6 2(3) . . . . ?
C4 C5 C6 C1 1(3) . . . . ?
N3 C1 C6 C5 -178(2) . . . . ?
C2 C1 C6 C5 -4(3) . . . . ?
N5 N6 C7 C12 -177.7(19) . . . . ?
C14 N6 C7 C12 9(3) 5_756 . . . ?
N5 N6 C7 C8 -2(2) . . . . ?
C14 N6 C7 C8 -174.7(17) 5_756 . . . ?
N5 N4 C8 C9 177.8(19) . . . . ?
Cd1 N4 C8 C9 -7(3) . . . . ?
N5 N4 C8 C7 -3(2) . . . . ?
Cd1 N4 C8 C7 172.4(12) . . . . ?
N6 C7 C8 N4 3.0(19) . . . . ?
C12 C7 C8 N4 179.6(16) . . . . ?
N6 C7 C8 C9 -177.9(16) . . . . ?
C12 C7 C8 C9 -1(3) . . . . ?
N4 C8 C9 C10 178.1(18) . . . . ?
C7 C8 C9 C10 -1(3) . . . . ?
C8 C9 C10 C11 2(3) . . . . ?
C9 C10 C11 C12 -1(3) . . . . ?
C10 C11 C12 C7 -1(3) . . . . ?
N6 C7 C12 C11 177.4(19) . . . . ?
C8 C7 C12 C11 2(3) . . . . ?
N2 N1 C13 C14 -85(2) . . . . ?
C2 N1 C13 C14 91(2) . . . . ?
N1 C13 C14 N6 -63(2) . . . 5_756 ?
